data_2004611
loop_
_publ_author_name
'Wang, T.-F.'
'Wen, Y.-S.'

_publ_section_title
;Carbonyl(\h^4^-1,3-cyclohexadiene)[(\h^5^,\k<i>N</i>)-2-methylaminoethylcyclopentadienyl]molybdenum(II)
 Hexafluorophosphate
;
_journal_issue 3
_journal_name_full 'Acta Crystallographica Section C'
_journal_page_first 525
_journal_page_last 526
_journal_paper_doi 10.1107/S0108270195010328
_journal_volume 52
_journal_year 1996
_chemical_formula_iupac '[Mo (C8 H12 N1)(C6 H8)(C1 O1)] P1 F6'
_chemical_formula_moiety 'C15 H20 Mo1 N1 O1 , P1 F6'
_chemical_formula_sum 'C15 H20 F6 Mo N O P'
_chemical_formula_weight 471.23
_space_group_IT_number 14
_space_group_name_Hall '-P 2yn'
_space_group_name_H-M_alt 'P 1 21/n 1'
_symmetry_cell_setting monoclinic
_symmetry_space_group_name_Hall '-P 2yn'
_symmetry_space_group_name_H-M 'P 1 21/n 1'
_atom_type_scat_source IntTabIV
_cell_angle_alpha 90
_cell_angle_beta 99.58(2)
_cell_angle_gamma 90
_cell_formula_units_Z 4
_cell_length_a 9.5234(20)
_cell_length_b 14.528(5)
_cell_length_c 12.913(3)
_cell_measurement_reflns_used 25
_cell_measurement_temperature 295
_cell_measurement_theta_max 17.54
_cell_measurement_theta_min 7.43
_cell_volume 1761.7(8)
_diffrn_measurement_device 'Enraf-Nonius CAD-4'
_diffrn_measurement_method 2\q/\q
_diffrn_radiation_type MoK\a
_diffrn_radiation_wavelength 0.7093
_diffrn_reflns_av_R_equivalents 0.022
_diffrn_reflns_limit_h_max 10
_diffrn_reflns_limit_h_min 0
_diffrn_reflns_limit_k_max 15
_diffrn_reflns_limit_k_min 0
_diffrn_reflns_limit_l_max 13
_diffrn_reflns_limit_l_min -13
_diffrn_reflns_number 2449
_diffrn_reflns_theta_max 45
_diffrn_standards_decay_% .0
_diffrn_standards_interval_time 60
_diffrn_standards_number 3
_exptl_absorpt_coefficient_mu 0.898
_exptl_absorpt_correction_T_max 0.9984
_exptl_absorpt_correction_T_min 0.9677
_exptl_absorpt_correction_type 'empirical via \y scans'
_exptl_crystal_colour yellow
_exptl_crystal_density_diffrn 1.777
_exptl_crystal_description prism
_exptl_crystal_size_max 0.39
_exptl_crystal_size_mid 0.38
_exptl_crystal_size_min 0.34
_refine_diff_density_max 0.680
_refine_diff_density_min -0.600
_refine_ls_extinction_method none
_refine_ls_goodness_of_fit_obs 2.73
_refine_ls_hydrogen_treatment refall
_refine_ls_number_parameters 306
_refine_ls_number_reflns 2026
_refine_ls_R_factor_obs 0.035
_refine_ls_shift/esd_max 0.101
_refine_ls_structure_factor_coef F
_refine_ls_weighting_details 'w = 1/[\s^2^(F~o~)]'
_refine_ls_weighting_scheme calc
_refine_ls_wR_factor_obs 0.045
_reflns_number_observed 2026
_reflns_number_total 2290
_reflns_observed_criterion I>2.0\s(I)
_cod_data_source_file hu1051.cif
_cod_data_source_block hu1051a
_cod_depositor_comments
;
The following automatic conversions were performed:

'_refine_ls_weighting_scheme' value 'w = 1/[\s^2^(F~o~)]' was changed
to 'calc'. New tag '_refine_ls_weighting_details' was created. The
value of the new tag was set to 'w = 1/[\s^2^(F~o~)]'.

Automatic conversion script
Id: cif_fix_values 3143 2015-03-26 13:38:13Z robertas 
;
_cod_original_cell_volume 1761.6(8)
_cod_original_sg_symbol_H-M 'P 21/n'
_cod_original_formula_sum 'C15 H20 F6 Mo1 N1 O1 P1'
_cod_database_code 2004611

loop_
_space_group_symop_id
_space_group_symop_operation_xyz
1 x,y,z
2 -x+1/2,y+1/2,-z+1/2
3 -x,-y,-z
4 x+1/2,-y+1/2,z+1/2

loop_
_atom_site_label
_atom_site_fract_x
_atom_site_fract_y
_atom_site_fract_z
_atom_site_B_iso_or_equiv
Mo .20106(4) .18106(3) .19109(3) 2.51(2)
P .69192(16) -.00763(11) .23347(13) 4.33(7)
N .4223(5) .2016(4) .1489(4) 3.7(2)
O1 .2150(5) -.0314(3) .1908(4) 6.4(3)
F1 .7065(5) .1008(3) .2395(4) 8.5(3)
F2 .6767(5) -.1154(3) .2236(5) 9.3(3)
F3 .8005(7) -.0170(5) .3350(4) 12.1(4)
F4 .5751(8) .0032(4) .1382(6) 16.4(5)
F5 .8138(7) -.0122(4) .1730(6) 13.8(5)
F6 .5699(7) -.0044(5) .2983(7) 16.0(6)
C1 .2179(6) .0475(4) .1933(4) 3.7(3)
C2 .1754(6) .2449(4) .0203(4) 3.9(3)
C3 .1053(8) .3040(4) .0825(5) 4.8(3)
C4 -.0054(7) .2545(5) .1153(5) 4.9(3)
C5 -.0063(7) .1655(5) .0756(5) 4.5(3)
C6 .1037(7) .1597(5) .0159(4) 4.0(3)
C7 .3092(8) .2628(7) -.0206(6) 6.0(4)
C8 .4188(8) .1951(6) .0325(6) 5.5(4)
C9 .5030(9) .2844(6) .1922(8) 5.9(4)
C11 .3465(6) .1565(4) .3525(4) 3.5(2)
C12 .2795(7) .2440(4) .3482(4) 4.0(3)
C13 .1309(7) .2395(4) .3354(4) 4.3(3)
C14 .0716(7) .1512(5) .3273(5) 4.3(5)
C15 .1347(8) .0756(5) .4004(5) 5.0(3)
C16 .2969(7) .0805(5) .4178(5) 4.4(3)
H .464(6) .163(3) .170(4) ?
H3 .132(6) .362(4) .101(4) ?
H4 -.071(6) .276(4) .157(5) ?
H5 -.070(6) .122(4) .083(4) ?
H6 .134(6) .112(4) -.016(4) ?
H71 .294(6) .253(4) -.083(5) ?
H72 .332(6) .330(4) .000(5) ?
H81 .512(7) .202(4) .023(4) ?
H82 .390(7) .135(5) .012(5) ?
H91 .530(7) .283(5) .271(6) ?
H92 .581(7) .285(5) .158(5) ?
H93 .445(6) .341(4) .170(5) ?
H11 .442(5) .154(3) .344(4) ?
H12 .339(7) .299(4) .350(5) ?
H13 .073(5) .297(3) .321(4) ?
H14 -.021(6) .152(4) .300(4) ?
H151 .099(6) .085(4) .462(5) ?
H152 .114(6) .017(4) .367(4) ?
H161 .335(6) .023(4) .392(5) ?
H162 .324(6) .097(4) .486(5) ?

loop_
_geom_angle_atom_site_label_1
_geom_angle_atom_site_label_2
_geom_angle_atom_site_label_3
_geom_angle
_geom_angle_publ_flag
N Mo C1 93.3(2) yes
C1 Mo C11 78.4(2) yes
C1 Mo C12 112.3(2) yes
C1 Mo C13 113.5(2) yes
C1 Mo C14 81.8(2) yes
C2 C3 C4 108.1(6) yes
C2 C6 C5 109.1(6) yes
C2 C7 C8 107.0(5) yes
C3 C4 C5 109.0(6) yes
C3 C2 C6 106.5(5) yes
C3 C2 C7 127.6(7) yes
C4 C5 C6 107.4(6) yes
C6 C2 C7 125.5(6) yes
C11 C12 C13 113.7(6) yes
C11 C16 C15 110.8(5) yes
C12 C11 C16 119.8(6) yes
C12 C13 C14 116.1(6) yes
C13 C14 C15 120.5(6) yes
C14 C15 C16 110.3(5) yes
Mo N C8 111.3(4) yes
Mo N C9 117.1(5) yes
Mo C1 O1 173.8(5) yes
C8 N C9 110.6(6) yes
N C8 C7 108.2(6) yes

loop_
_geom_bond_atom_site_label_1
_geom_bond_atom_site_label_2
_geom_bond_distance
_geom_bond_publ_flag
Mo N 2.282(5) yes
Mo C1 1.947(6) yes
Mo C2 2.368(5) yes
Mo C3 2.359(6) yes
Mo C4 2.306(6) yes
Mo C5 2.279(6) yes
Mo C6 2.318(5) yes
Mo C11 2.330(5) yes
Mo C12 2.237(5) yes
Mo C13 2.248(5) yes
Mo C14 2.351(6) yes
N C8 1.500(9) yes
N C9 1.487(9) yes
O1 C1 1.147(7) yes
C2 C3 1.417(9) yes
C2 C6 1.410(9) yes
C2 C7 1.481(9) yes
C3 C4 1.399(11) yes
C4 C5 1.390(11) yes
C5 C6 1.403(9) yes
C7 C8 1.513(11) yes
C11 C12 1.419(8) yes
C11 C16 1.512(8) yes
C12 C13 1.399(10) yes
C13 C14 1.399(10) yes
C14 C15 1.505(9) yes
C15 C16 1.525(10) yes
P F1 1.583(4) no
P F2 1.576(4) no
P F3 1.535(5) no
P F4 1.523(5) no
P F5 1.504(5) no
P F6 1.542(6) no
N H .72(5) no
C3 H3 .90(6) no
C4 H4 .94(6) no
C5 H5 .90(6) no
C6 H6 .88(6) no
C7 H71 .80(6) no
C7 H72 1.03(6) no
C8 H81 .92(7) no
C8 H82 .94(7) no
C9 H91 1.01(7) no
C9 H92 .93(7) no
C9 H93 1.00(7) no
C11 H11 .93(5) no
C12 H12 .98(6) no
C13 H13 1.00(5) no
C14 H14 .89(6) no
C15 H151 .92(7) no
C15 H152 .96(6) no
C16 H161 .99(6) no
C16 H162 .91(6) no

loop_
_geom_torsion_atom_site_label_1
_geom_torsion_atom_site_label_2
_geom_torsion_atom_site_label_3
_geom_torsion_atom_site_label_4
_geom_torsion
C5 Mo N C8 -4.9(4)
C4 Mo C1 O1 -3.9(4)
C7 C2 C3 C4 -170.6(10)
C7 C2 C6 C5 170.7(9)
C2 C3 C4 C5 -0.5(4)
C11 C12 C13 C14 -0.1(4)
C12 C13 C14 C15 44.5(5)
C14 C15 C16 C11 -3.2(4)
C16 C11 C12 C13 -45.0(5)
